data_4326765
loop_
_publ_author_name
'Xiaoqing Zeng'
'Eduard Bernhardt'
'Helmut Beckers'
'Helge Willner'

_publ_contact_author_address
;
 Bergische Universit\"at Wuppertal
 FB C - Anorganische Chemie
 Gau\&sstr. 20
 D-42097 Wuppertal
;
_publ_contact_author_email zeng@uni-wuppertal.de
_publ_contact_author_name 'Xiaoqing Zeng'
_publ_section_title
;
 Synthesis and Characterization of the Phosphorus Triazides OP(N3)3 and
 SP(N3)3
;
_journal_name_full 'Inorganic Chemistry'
_journal_page_first 11235
_journal_page_last 11241
_journal_paper_doi 10.1021/ic201802x
_journal_volume 50
_journal_year 2011
_chemical_formula_moiety 'N9 O P'
_chemical_formula_sum 'N9 O P'
_chemical_formula_weight 173.06
_chemical_name_systematic
;
 ?
;
_space_group_IT_number 14
_symmetry_cell_setting monoclinic
_symmetry_space_group_name_Hall '-P 2ybc'
_symmetry_space_group_name_H-M 'P 1 21/c 1'
_atom_sites_solution_primary direct
_atom_sites_solution_secondary difmap
_audit_creation_method SHELXL-97
_audit_update_record
;
2011-07-01 # Formatted by publCIF
;
_cell_angle_alpha 90.00
_cell_angle_beta 111.918(6)
_cell_angle_gamma 90.00
_cell_formula_units_Z 4
_cell_length_a 7.0591(4)
_cell_length_b 12.1904(5)
_cell_length_c 7.7482(4)
_cell_measurement_reflns_used 992
_cell_measurement_temperature 140(2)
_cell_measurement_theta_max 28.9237
_cell_measurement_theta_min 3.3304
_cell_volume 618.56(6)
_computing_cell_refinement 'CrysAlisPro171.34.49, Oxford Diffraction'
_computing_data_collection 'CrysAlisPro171.34.49, Oxford Diffraction'
_computing_data_reduction 'CrysAlisPro171.34.49, Oxford Diffraction'
_computing_molecular_graphics 'Diamond, v.2.1e (Brandenburg, 2001)'
_computing_structure_refinement 'SHELXL-97 (Sheldrick, 1997)'
_computing_structure_solution 'SHELXS-97 (Sheldrick, 1997)'
_diffrn_ambient_temperature 140(2)
_diffrn_detector_area_resol_mean 16.2705
_diffrn_measured_fraction_theta_full 0.998
_diffrn_measured_fraction_theta_max 0.847
_diffrn_measurement_device_type 'Xcalibur, Eos, Gemini ultra'
_diffrn_measurement_method '\w scans'
_diffrn_radiation_monochromator graphite
_diffrn_radiation_source 'fine-focus sealed tube'
_diffrn_radiation_type MoK\a
_diffrn_radiation_wavelength 0.71073
_diffrn_reflns_av_R_equivalents 0.0145
_diffrn_reflns_av_sigmaI/netI 0.0224
_diffrn_reflns_limit_h_max 7
_diffrn_reflns_limit_h_min -9
_diffrn_reflns_limit_k_max 15
_diffrn_reflns_limit_k_min -15
_diffrn_reflns_limit_l_max 9
_diffrn_reflns_limit_l_min -9
_diffrn_reflns_number 2599
_diffrn_reflns_theta_full 26.40
_diffrn_reflns_theta_max 29.18
_diffrn_reflns_theta_min 3.11
_exptl_absorpt_coefficient_mu 0.400
_exptl_absorpt_correction_T_max 0.950
_exptl_absorpt_correction_T_min 0.829
_exptl_absorpt_correction_type analytical
_exptl_absorpt_process_details
;
CrysAlisPro, Agilent Technologies,
Version 1.171.34.49 (release 20-01-2011 CrysAlis171 .NET)
(compiled Jan 20 2011,15:58:25)
Analytical numeric absorption correction using a multifaceted crystal
            model based on expressions derived by R.C. Clark & J.S. Reid.
(Clark, R. C. & Reid, J. S. (1995). Acta Cryst. A51, 887-897)
;
_exptl_crystal_colour colorless
_exptl_crystal_density_diffrn 1.858
_exptl_crystal_description prism
_exptl_crystal_F_000 344
_exptl_crystal_size_max 0.74
_exptl_crystal_size_mid 0.50
_exptl_crystal_size_min 0.14
_refine_diff_density_max 0.287
_refine_diff_density_min -0.333
_refine_diff_density_rms 0.056
_refine_ls_extinction_coef 0.043(3)
_refine_ls_extinction_expression Fc^*^=kFc[1+0.001xFc^2^\l^3^/sin(2\q)]^-1/4^
_refine_ls_extinction_method SHELXL
_refine_ls_goodness_of_fit_ref 1.073
_refine_ls_matrix_type full
_refine_ls_number_parameters 101
_refine_ls_number_reflns 1420
_refine_ls_number_restraints 0
_refine_ls_restrained_S_all 1.073
_refine_ls_R_factor_all 0.0282
_refine_ls_R_factor_gt 0.0254
_refine_ls_shift/su_max 0.001
_refine_ls_shift/su_mean 0.000
_refine_ls_structure_factor_coef Fsqd
_refine_ls_weighting_details 'calc w=1/[\s^2^(Fo^2^)+(0.0377P)^2^+0.1360P] where P=(Fo^2^+2Fc^2^)/3'
_refine_ls_weighting_scheme calc
_refine_ls_wR_factor_gt 0.0684
_refine_ls_wR_factor_ref 0.0708
_reflns_number_gt 1283
_reflns_number_total 1420
_reflns_threshold_expression >2sigma(I)
_cod_data_source_file ic201802x_si_002_2.cif
_cod_data_source_block exp_1798
_cod_original_sg_symbol_Hall '-P 2ybc '
_cod_database_code 4326765

loop_
_symmetry_equiv_pos_as_xyz
'x, y, z'
'-x, y+1/2, -z+1/2'
'-x, -y, -z'
'x, -y-1/2, z-1/2'

loop_
_atom_site_label
_atom_site_type_symbol
_atom_site_fract_x
_atom_site_fract_y
_atom_site_fract_z
_atom_site_U_iso_or_equiv
_atom_site_adp_type
_atom_site_occupancy
_atom_site_symmetry_multiplicity
_atom_site_calc_flag
P P 0.66295(4) 0.61103(2) 0.18079(4) 0.01417(13) Uani 1 1 d
O O 0.59042(14) 0.61273(7) -0.02192(12) 0.0189(2) Uani 1 1 d
N1 N 0.48139(16) 0.61047(9) 0.27095(15) 0.0194(2) Uani 1 1 d
N2 N 0.30029(16) 0.61052(8) 0.16043(15) 0.0171(2) Uani 1 1 d
N3 N 0.13304(17) 0.61107(9) 0.07578(17) 0.0268(3) Uani 1 1 d
N4 N 0.82072(16) 0.71236(9) 0.29080(15) 0.0209(2) Uani 1 1 d
N5 N 0.78464(15) 0.80612(9) 0.21958(14) 0.0169(2) Uani 1 1 d
N6 N 0.77036(18) 0.89293(9) 0.17082(16) 0.0234(3) Uani 1 1 d
N7 N 0.81969(15) 0.51006(9) 0.29220(15) 0.0206(2) Uani 1 1 d
N8 N 0.75530(15) 0.43194(9) 0.35718(14) 0.0184(2) Uani 1 1 d
N9 N 0.71703(18) 0.35795(10) 0.42380(18) 0.0288(3) Uani 1 1 d

loop_
_atom_site_aniso_label
_atom_site_aniso_U_11
_atom_site_aniso_U_22
_atom_site_aniso_U_33
_atom_site_aniso_U_23
_atom_site_aniso_U_13
_atom_site_aniso_U_12
P 0.01209(18) 0.0158(2) 0.01308(19) -0.00121(10) 0.00288(13) -0.00029(11)
O 0.0192(5) 0.0218(5) 0.0143(5) -0.0013(3) 0.0047(4) -0.0039(3)
N1 0.0134(5) 0.0288(6) 0.0139(5) -0.0013(4) 0.0028(4) 0.0022(4)
N2 0.0161(5) 0.0161(5) 0.0189(5) 0.0009(4) 0.0064(4) 0.0013(4)
N3 0.0171(6) 0.0296(7) 0.0302(7) 0.0039(5) 0.0050(5) 0.0014(4)
N4 0.0175(5) 0.0179(5) 0.0204(5) -0.0008(4) -0.0009(4) -0.0020(4)
N5 0.0130(5) 0.0231(6) 0.0132(5) -0.0046(4) 0.0035(4) -0.0054(4)
N6 0.0252(6) 0.0240(6) 0.0184(6) -0.0010(4) 0.0050(5) -0.0072(4)
N7 0.0154(5) 0.0207(6) 0.0255(6) 0.0037(4) 0.0075(4) 0.0029(4)
N8 0.0141(5) 0.0189(5) 0.0183(5) -0.0018(4) 0.0017(4) 0.0046(4)
N9 0.0249(6) 0.0239(6) 0.0333(7) 0.0070(5) 0.0059(5) 0.0030(5)

loop_
_atom_type_symbol
_atom_type_description
_atom_type_scat_dispersion_real
_atom_type_scat_dispersion_imag
_atom_type_scat_source
N N 0.0061 0.0033 'International Tables Vol C Tables 4.2.6.8 and 6.1.1.4'
O O 0.0106 0.0060 'International Tables Vol C Tables 4.2.6.8 and 6.1.1.4'
P P 0.1023 0.0942 'International Tables Vol C Tables 4.2.6.8 and 6.1.1.4'

loop_
_geom_angle_atom_site_label_1
_geom_angle_atom_site_label_2
_geom_angle_atom_site_label_3
_geom_angle
O P N7 117.83(5)
O P N4 116.01(5)
N7 P N4 95.44(6)
O P N1 115.71(5)
N7 P N1 104.18(5)
N4 P N1 105.01(6)
N2 N1 P 117.57(9)
N3 N2 N1 173.38(13)
N5 N4 P 117.58(8)
N6 N5 N4 172.78(12)
N8 N7 P 120.32(9)
N9 N8 N7 172.98(12)

loop_
_geom_bond_atom_site_label_1
_geom_bond_atom_site_label_2
_geom_bond_distance
P O 1.4591(9)
P N7 1.6647(11)
P N4 1.6686(11)
P N1 1.6731(11)
N1 N2 1.2451(15)
N2 N3 1.1163(15)
N4 N5 1.2533(15)
N5 N6 1.1154(15)
N7 N8 1.2401(16)
N8 N9 1.1212(16)

loop_
_cod_related_entry_id
_cod_related_entry_database
_cod_related_entry_code
1 ChemSpider 13411009
